data_7016655
loop_
_publ_author_name
'Caro, Catherine F.'
'Coles, Martyn P.'
'Hitchcock, Peter B.'
'Lappert, Michael F.'
'Pierssens, Luc J.-M.'

_publ_section_title
;
 Crystalline metal (Li, Mg, Ca, Sr, Ba, Sn, Pb) complexes of the new
 chelating N,N'-dianionic [1,2-N(R)C(6)H(4)(CH(2)NR)](2-) ligand (R =
 SiMe(3), CH(2)Bu(t)).
;
_journal_issue 38
_journal_name_full 'Dalton transactions (Cambridge, England : 2003)'
_journal_page_first 9821
_journal_page_last 9830
_journal_paper_doi 10.1039/c1dt10574d
_journal_volume 40
_journal_year 2011
_chemical_compound_source 'synthesis as described'
_chemical_formula_moiety 'C26 H48 Li4 N4 Si4'
_chemical_formula_sum 'C26 H48 Li4 N4 Si4'
_chemical_formula_weight 556.8
_chemical_name_systematic
;
?
;
_space_group_IT_number 14
_symmetry_cell_setting monoclinic
_symmetry_Int_Tables_number 14
_symmetry_space_group_name_Hall '-P 2yn'
_symmetry_space_group_name_H-M 'P 1 21/n 1'
_atom_sites_solution_hydrogens geom
_atom_sites_solution_primary direct
_atom_sites_solution_secondary difmap
_audit_conform_dict_location ftp://ftp.iucr.org/pub/cif_core.dic
_audit_conform_dict_name cif_core.dic
_audit_conform_dict_version 2.2
_audit_creation_date 2011-03-17T10:19:30-00:00
_audit_creation_method 'WinGX routine CIF_UPDATE'
_cell_angle_alpha 90
_cell_angle_beta 97.90(2)
_cell_angle_gamma 90
_cell_formula_units_Z 4
_cell_length_a 9.729(2)
_cell_length_b 21.316(5)
_cell_length_c 16.744(4)
_cell_measurement_reflns_used 25
_cell_measurement_temperature 173(2)
_cell_measurement_theta_max 10
_cell_measurement_theta_min 7
_cell_measurement_wavelength 0.71073
_cell_volume 3439.5(14)
_computing_data_collection 'Enraf-Nonius CAD4 software'
_computing_structure_refinement 'SHELXL-93 (Sheldrick, 1993)'
_computing_structure_solution 'SHELXS-86 (Sheldrick, 1986)'
_diffrn_ambient_temperature 173(2)
_diffrn_measured_fraction_theta_full 0.996
_diffrn_measured_fraction_theta_max 0.996
_diffrn_measurement_device 'Enraf-Nonius CAD4'
_diffrn_measurement_method 'omega-2theta scans'
_diffrn_radiation_monochromator graphite
_diffrn_radiation_source 'fine-focus sealed tube'
_diffrn_radiation_type MoK\a
_diffrn_radiation_wavelength 0.71073
_diffrn_reflns_av_R_equivalents 0.0602
_diffrn_reflns_av_unetI/netI 0.0783
_diffrn_reflns_limit_h_max 11
_diffrn_reflns_limit_h_min 0
_diffrn_reflns_limit_k_max 25
_diffrn_reflns_limit_k_min 0
_diffrn_reflns_limit_l_max 19
_diffrn_reflns_limit_l_min -19
_diffrn_reflns_number 6393
_diffrn_reflns_theta_full 24.98
_diffrn_reflns_theta_max 24.98
_diffrn_reflns_theta_min 2.27
_exptl_absorpt_coefficient_mu 0.193
_exptl_absorpt_correction_type none
_exptl_crystal_colour Colourless
_exptl_crystal_density_diffrn 1.075
_exptl_crystal_density_method 'not measured'
_exptl_crystal_description Block
_exptl_crystal_F_000 1200
_exptl_crystal_size_max 0.3
_exptl_crystal_size_mid 0.3
_exptl_crystal_size_min 0.3
_refine_diff_density_max 0.303
_refine_diff_density_min -0.324
_refine_diff_density_rms 0.061
_refine_ls_extinction_method none
_refine_ls_goodness_of_fit_ref 0.998
_refine_ls_hydrogen_treatment constr
_refine_ls_matrix_type full
_refine_ls_number_parameters 343
_refine_ls_number_reflns 6025
_refine_ls_number_restraints 0
_refine_ls_restrained_S_all 0.998
_refine_ls_R_factor_all 0.0978
_refine_ls_R_factor_gt 0.0562
_refine_ls_shift/su_max 0
_refine_ls_shift/su_mean 0
_refine_ls_structure_factor_coef Fsqd
_refine_ls_weighting_details 'calc w=1/[\s^2^(Fo^2^)+(0.0714P)^2^+1.2263P] where P=(Fo^2^+2Fc^2^)/3'
_refine_ls_weighting_scheme calc
_refine_ls_wR_factor_gt 0.1306
_refine_ls_wR_factor_ref 0.1511
_reflns_number_gt 4032
_reflns_number_total 6025
_reflns_threshold_expression >2sigma(I)
_cod_data_source_file c1dt10574d.txt
_cod_data_source_block (4a)-nov1097
_cod_original_sg_symbol_H-M P2(1)/n
_cod_database_code 7016655

loop_
_symmetry_equiv_pos_as_xyz
'x, y, z'
'x+1/2, -y+1/2, z+1/2'
'-x, -y, -z'
'-x-1/2, y-1/2, -z-1/2'

loop_
_atom_site_label
_atom_site_type_symbol
_atom_site_fract_x
_atom_site_fract_y
_atom_site_fract_z
_atom_site_U_iso_or_equiv
_atom_site_adp_type
_atom_site_occupancy
_atom_site_symmetry_multiplicity
_atom_site_calc_flag
_atom_site_refinement_flags
Li1 Li 0.3410(5) 0.8948(3) 0.3064(3) 0.0294(12) Uani 1 1 d .
Li2 Li 0.5199(6) 0.8159(3) 0.3183(3) 0.0321(13) Uani 1 1 d .
Li3 Li 0.3734(5) 0.9029(2) 0.1691(3) 0.0288(12) Uani 1 1 d .
Li4 Li 0.2079(6) 0.8179(3) 0.1469(3) 0.0340(13) Uani 1 1 d .
Si1 Si 0.36600(10) 0.80860(5) 0.46415(6) 0.0322(3) Uani 1 1 d .
Si2 Si 0.11029(9) 0.96340(4) 0.17217(6) 0.0268(2) Uani 1 1 d .
Si3 Si 0.37697(9) 0.83485(4) -0.00129(5) 0.0292(2) Uani 1 1 d .
Si4 Si 0.60181(9) 0.96625(4) 0.31377(6) 0.0296(2) Uani 1 1 d .
N1 N 0.3448(3) 0.80991(12) 0.36158(15) 0.0252(6) Uani 1 1 d .
N2 N 0.1846(3) 0.89615(12) 0.21399(15) 0.0242(6) Uani 1 1 d .
N3 N 0.3793(3) 0.82517(12) 0.10018(15) 0.0247(6) Uani 1 1 d .
N4 N 0.5310(3) 0.90107(12) 0.26386(15) 0.0249(6) Uani 1 1 d .
C1 C 0.2498(3) 0.76970(15) 0.31620(18) 0.0248(7) Uani 1 1 d .
C2 C 0.2718(4) 0.70485(16) 0.3125(2) 0.0357(8) Uani 1 1 d .
H2 H 0.353 0.6876 0.3425 0.043 Uiso 1 1 calc R
C3 C 0.1805(5) 0.66510(18) 0.2671(2) 0.0476(10) Uani 1 1 d .
H3 H 0.1992 0.6214 0.2667 0.057 Uiso 1 1 calc R
C4 C 0.0628(4) 0.68843(19) 0.2223(2) 0.0481(11) Uani 1 1 d .
H4 H -0.0009 0.6611 0.1914 0.058 Uiso 1 1 calc R
C5 C 0.0386(4) 0.75200(18) 0.2229(2) 0.0384(9) Uani 1 1 d .
H5 H -0.0412 0.7683 0.1905 0.046 Uiso 1 1 calc R
C6 C 0.1275(3) 0.79318(15) 0.26938(18) 0.0263(7) Uani 1 1 d .
C7 C 0.0973(3) 0.86242(15) 0.26670(19) 0.0290(8) Uani 1 1 d .
H7A H -0.0019 0.8692 0.2461 0.035 Uiso 1 1 calc R
H7B H 0.1153 0.8798 0.322 0.035 Uiso 1 1 calc R
C8 C 0.2552(4) 0.8679(2) 0.5071(2) 0.0504(11) Uani 1 1 d .
H8A H 0.2715 0.9094 0.4849 0.076 Uiso 1 1 calc R
H8B H 0.2788 0.8689 0.5659 0.076 Uiso 1 1 calc R
H8C H 0.1573 0.8566 0.493 0.076 Uiso 1 1 calc R
C9 C 0.5518(4) 0.8296(2) 0.4988(2) 0.0472(10) Uani 1 1 d .
H9A H 0.6127 0.7993 0.4771 0.071 Uiso 1 1 calc R
H9B H 0.5692 0.8288 0.5579 0.071 Uiso 1 1 calc R
H9C H 0.5706 0.8718 0.4796 0.071 Uiso 1 1 calc R
C10 C 0.3271(4) 0.73149(19) 0.5093(2) 0.0474(10) Uani 1 1 d .
H10A H 0.3831 0.6986 0.4887 0.071 Uiso 1 1 calc R
H10B H 0.2284 0.7217 0.4949 0.071 Uiso 1 1 calc R
H10C H 0.3495 0.7338 0.5681 0.071 Uiso 1 1 calc R
C11 C 0.0600(4) 1.02041(17) 0.2473(2) 0.0418(9) Uani 1 1 d .
H11A H -0.0103 1.0015 0.2764 0.063 Uiso 1 1 calc R
H11B H 0.022 1.0583 0.2194 0.063 Uiso 1 1 calc R
H11C H 0.1419 1.0315 0.2855 0.063 Uiso 1 1 calc R
C12 C -0.0497(4) 0.94938(17) 0.0987(2) 0.0392(9) Uani 1 1 d .
H12A H -0.0289 0.9195 0.0575 0.059 Uiso 1 1 calc R
H12B H -0.0812 0.9891 0.0729 0.059 Uiso 1 1 calc R
H12C H -0.1228 0.9322 0.1271 0.059 Uiso 1 1 calc R
C13 C 0.2440(4) 1.00159(16) 0.1181(2) 0.0366(8) Uani 1 1 d .
H13A H 0.2721 0.9724 0.078 0.055 Uiso 1 1 calc R
H13B H 0.325 1.0127 0.1569 0.055 Uiso 1 1 calc R
H13C H 0.2049 1.0396 0.0909 0.055 Uiso 1 1 calc R
C14 C 0.4774(3) 0.78358(14) 0.14174(18) 0.0257(7) Uani 1 1 d .
C15 C 0.4595(4) 0.71845(15) 0.1366(2) 0.0346(8) Uani 1 1 d .
H15 H 0.3819 0.702 0.1023 0.042 Uiso 1 1 calc R
C16 C 0.5516(5) 0.67734(17) 0.1799(2) 0.0479(11) Uani 1 1 d .
H16 H 0.5376 0.6334 0.1739 0.058 Uiso 1 1 calc R
C17 C 0.6635(5) 0.69963(19) 0.2316(2) 0.0506(11) Uani 1 1 d .
H17 H 0.7254 0.6714 0.2622 0.061 Uiso 1 1 calc R
C18 C 0.6839(4) 0.76355(18) 0.2382(2) 0.0395(9) Uani 1 1 d .
H18 H 0.7605 0.7791 0.274 0.047 Uiso 1 1 calc R
C19 C 0.5950(3) 0.80602(15) 0.19362(19) 0.0271(7) Uani 1 1 d .
C20 C 0.6205(3) 0.87522(15) 0.2053(2) 0.0298(8) Uani 1 1 d .
H20A H 0.7194 0.8826 0.2261 0.036 Uiso 1 1 calc R
H20B H 0.5992 0.8971 0.1529 0.036 Uiso 1 1 calc R
C21 C 0.1994(4) 0.8622(2) -0.0453(2) 0.0496(10) Uani 1 1 d .
H21A H 0.1303 0.8312 -0.0339 0.074 Uiso 1 1 calc R
H21B H 0.1955 0.8672 -0.1037 0.074 Uiso 1 1 calc R
H21C H 0.1796 0.9026 -0.0212 0.074 Uiso 1 1 calc R
C22 C 0.5041(4) 0.89577(19) -0.0249(2) 0.0501(10) Uani 1 1 d .
H22A H 0.5982 0.8829 -0.0023 0.075 Uiso 1 1 calc R
H22B H 0.4822 0.9359 -0.0011 0.075 Uiso 1 1 calc R
H22C H 0.4986 0.9004 -0.0834 0.075 Uiso 1 1 calc R
C23 C 0.4180(4) 0.76221(18) -0.0562(2) 0.0416(9) Uani 1 1 d .
H23A H 0.5105 0.747 -0.034 0.062 Uiso 1 1 calc R
H23B H 0.416 0.7718 -0.1136 0.062 Uiso 1 1 calc R
H23C H 0.3489 0.7298 -0.0498 0.062 Uiso 1 1 calc R
C24 C 0.4678(4) 0.99647(18) 0.3747(2) 0.0445(10) Uani 1 1 d .
H24A H 0.4438 0.9634 0.411 0.067 Uiso 1 1 calc R
H24B H 0.3846 1.009 0.3384 0.067 Uiso 1 1 calc R
H24C H 0.505 1.0328 0.4064 0.067 Uiso 1 1 calc R
C25 C 0.7665(4) 0.94979(19) 0.3834(2) 0.0458(10) Uani 1 1 d .
H25A H 0.7503 0.9158 0.4204 0.069 Uiso 1 1 calc R
H25B H 0.7955 0.9877 0.4144 0.069 Uiso 1 1 calc R
H25C H 0.8394 0.9373 0.3517 0.069 Uiso 1 1 calc R
C26 C 0.6432(4) 1.03083(17) 0.2460(2) 0.0423(9) Uani 1 1 d .
H26A H 0.5603 1.0412 0.2082 0.064 Uiso 1 1 calc R
H26B H 0.7175 1.0173 0.2158 0.064 Uiso 1 1 calc R
H26C H 0.6735 1.0679 0.2783 0.064 Uiso 1 1 calc R

loop_
_atom_site_aniso_label
_atom_site_aniso_U_11
_atom_site_aniso_U_22
_atom_site_aniso_U_33
_atom_site_aniso_U_23
_atom_site_aniso_U_13
_atom_site_aniso_U_12
Li1 0.025(3) 0.033(3) 0.031(3) 0.000(2) 0.006(2) -0.001(2)
Li2 0.031(3) 0.029(3) 0.036(3) 0.003(2) 0.006(2) 0.001(2)
Li3 0.026(3) 0.027(3) 0.032(3) -0.002(2) 0.002(2) 0.000(2)
Li4 0.028(3) 0.036(3) 0.039(3) -0.006(3) 0.009(3) -0.003(2)
Si1 0.0254(5) 0.0457(6) 0.0248(5) 0.0058(4) 0.0007(4) -0.0067(4)
Si2 0.0239(5) 0.0237(5) 0.0328(5) 0.0025(4) 0.0036(4) 0.0044(4)
Si3 0.0293(5) 0.0337(5) 0.0243(5) -0.0002(4) 0.0024(4) 0.0037(4)
Si4 0.0267(5) 0.0279(5) 0.0338(5) -0.0014(4) 0.0021(4) -0.0068(4)
N1 0.0229(14) 0.0266(14) 0.0262(14) 0.0026(12) 0.0043(11) -0.0026(11)
N2 0.0208(13) 0.0241(14) 0.0288(14) 0.0033(11) 0.0077(11) 0.0009(11)
N3 0.0245(14) 0.0256(15) 0.0246(14) 0.0016(11) 0.0057(11) 0.0019(11)
N4 0.0210(13) 0.0253(14) 0.0283(14) -0.0006(11) 0.0031(11) -0.0028(11)
C1 0.0258(17) 0.0270(18) 0.0227(16) 0.0047(13) 0.0073(13) -0.0031(14)
C2 0.044(2) 0.0287(19) 0.036(2) 0.0053(15) 0.0090(17) 0.0019(16)
C3 0.073(3) 0.0254(19) 0.047(2) -0.0021(17) 0.017(2) -0.012(2)
C4 0.066(3) 0.043(2) 0.035(2) -0.0048(18) 0.009(2) -0.026(2)
C5 0.034(2) 0.052(2) 0.0283(19) 0.0055(17) 0.0008(15) -0.0122(18)
C6 0.0234(16) 0.0319(18) 0.0243(17) 0.0049(14) 0.0059(13) -0.0060(14)
C7 0.0209(16) 0.0359(19) 0.0310(19) 0.0041(15) 0.0070(14) 0.0037(14)
C8 0.054(2) 0.063(3) 0.037(2) -0.010(2) 0.0171(19) -0.011(2)
C9 0.033(2) 0.072(3) 0.035(2) 0.007(2) -0.0024(16) -0.015(2)
C10 0.039(2) 0.062(3) 0.039(2) 0.022(2) -0.0014(17) -0.012(2)
C11 0.041(2) 0.036(2) 0.051(2) -0.0047(18) 0.0139(18) 0.0084(17)
C12 0.0311(19) 0.040(2) 0.045(2) 0.0086(17) -0.0007(16) 0.0066(16)
C13 0.034(2) 0.0288(19) 0.047(2) 0.0065(16) 0.0043(17) -0.0008(15)
C14 0.0326(18) 0.0246(17) 0.0222(16) 0.0036(13) 0.0112(14) 0.0040(14)
C15 0.047(2) 0.0266(18) 0.0327(19) 0.0006(15) 0.0155(17) 0.0013(16)
C16 0.080(3) 0.024(2) 0.047(2) 0.0112(17) 0.034(2) 0.014(2)
C17 0.072(3) 0.049(3) 0.034(2) 0.0141(19) 0.015(2) 0.035(2)
C18 0.036(2) 0.053(2) 0.0299(19) 0.0037(17) 0.0070(16) 0.0224(18)
C19 0.0280(17) 0.0294(18) 0.0253(17) 0.0009(14) 0.0090(14) 0.0091(14)
C20 0.0208(16) 0.038(2) 0.0308(19) -0.0007(15) 0.0042(14) -0.0025(14)
C21 0.049(2) 0.055(3) 0.041(2) -0.0012(19) -0.0048(19) 0.018(2)
C22 0.064(3) 0.048(2) 0.040(2) 0.0094(19) 0.016(2) -0.004(2)
C23 0.041(2) 0.052(2) 0.031(2) -0.0080(18) 0.0041(16) 0.0067(18)
C24 0.044(2) 0.041(2) 0.049(2) -0.0151(18) 0.0077(18) -0.0053(18)
C25 0.038(2) 0.054(3) 0.043(2) 0.0007(19) -0.0031(17) -0.0136(19)
C26 0.042(2) 0.031(2) 0.054(2) 0.0059(18) 0.0075(18) -0.0075(17)

loop_
_atom_type_symbol
_atom_type_description
_atom_type_scat_dispersion_real
_atom_type_scat_dispersion_imag
_atom_type_scat_source
C C 0.0033 0.0016 'International Tables Vol C Tables 4.2.6.8 and 6.1.1.4'
H H 0 0 'International Tables Vol C Tables 4.2.6.8 and 6.1.1.4'
N N 0.0061 0.0033 'International Tables Vol C Tables 4.2.6.8 and 6.1.1.4'
Si Si 0.0817 0.0704 'International Tables Vol C Tables 4.2.6.8 and 6.1.1.4'
Li Li -0.0003 0.0001 'International Tables Vol C Tables 4.2.6.8 and 6.1.1.4'

loop_
_geom_angle_atom_site_label_1
_geom_angle_atom_site_label_2
_geom_angle_atom_site_label_3
_geom_angle
N2 Li1 N1 109.0(3)
N2 Li1 N4 110.5(3)
N1 Li1 N4 104.6(3)
N2 Li1 Li3 56.0(2)
N1 Li1 Li3 120.7(3)
N4 Li1 Li3 54.47(19)
N1 Li2 N4 109.2(3)
N1 Li2 C19 137.0(3)
N4 Li2 C19 68.6(2)
N1 Li2 Li1 54.4(2)
N4 Li2 Li1 54.8(2)
C19 Li2 Li1 107.6(3)
N3 Li3 N4 110.4(3)
N3 Li3 N2 104.1(3)
N4 Li3 N2 108.8(3)
N3 Li3 Li1 120.8(3)
N4 Li3 Li1 55.4(2)
N2 Li3 Li1 53.40(19)
N3 Li4 N2 108.9(3)
N3 Li4 C6 140.8(3)
N2 Li4 C6 68.2(2)
N3 Li4 Li3 54.0(2)
N2 Li4 Li3 54.9(2)
C6 Li4 Li3 109.1(3)
N1 Si1 C8 112.41(16)
N1 Si1 C10 114.82(16)
C8 Si1 C10 106.25(19)
N1 Si1 C9 106.63(15)
C8 Si1 C9 107.55(19)
C10 Si1 C9 108.95(18)
N2 Si2 C11 113.95(15)
N2 Si2 C13 106.26(14)
C11 Si2 C13 107.92(17)
N2 Si2 C12 113.69(15)
C11 Si2 C12 106.05(17)
C13 Si2 C12 108.78(17)
N3 Si3 C23 114.46(15)
N3 Si3 C22 111.98(16)
C23 Si3 C22 106.17(18)
N3 Si3 C21 108.30(16)
C23 Si3 C21 108.15(18)
C22 Si3 C21 107.51(19)
N4 Si4 C26 114.04(15)
N4 Si4 C24 106.28(15)
C26 Si4 C24 107.56(18)
N4 Si4 C25 113.67(16)
C26 Si4 C25 106.18(17)
C24 Si4 C25 108.89(18)
C1 N1 Si1 121.0(2)
C1 N1 Li2 112.6(3)
Si1 N1 Li2 112.7(2)
C1 N1 Li1 109.2(2)
Si1 N1 Li1 117.8(2)
Li2 N1 Li1 74.5(2)
C7 N2 Si2 113.80(19)
C7 N2 Li1 88.3(2)
Si2 N2 Li1 123.9(2)
C7 N2 Li4 92.7(2)
Si2 N2 Li4 122.1(2)
Li1 N2 Li4 106.4(2)
C7 N2 Li3 148.1(2)
Si2 N2 Li3 97.93(19)
Li1 N2 Li3 70.6(2)
Li4 N2 Li3 71.8(2)
C14 N3 Si3 118.8(2)
C14 N3 Li4 108.1(3)
Si3 N3 Li4 121.0(2)
C14 N3 Li3 107.6(2)
Si3 N3 Li3 118.1(2)
Li4 N3 Li3 75.0(2)
C20 N4 Si4 112.65(19)
C20 N4 Li2 92.1(2)
Si4 N4 Li2 123.0(2)
C20 N4 Li3 86.6(2)
Si4 N4 Li3 124.7(2)
Li2 N4 Li3 106.4(2)
C20 N4 Li1 145.5(2)
Si4 N4 Li1 101.6(2)
Li2 N4 Li1 71.7(2)
Li3 N4 Li1 70.1(2)
C2 C1 N1 122.2(3)
C2 C1 C6 116.4(3)
N1 C1 C6 121.5(3)
C3 C2 C1 122.7(3)
C3 C2 H2 118.7
C1 C2 H2 118.7
C4 C3 C2 120.3(4)
C4 C3 H3 119.8
C2 C3 H3 119.8
C3 C4 C5 118.9(4)
C3 C4 H4 120.5
C5 C4 H4 120.5
C4 C5 C6 122.1(3)
C4 C5 H5 118.9
C6 C5 H5 118.9
C5 C6 C1 119.6(3)
C5 C6 C7 119.9(3)
C1 C6 C7 120.4(3)
C5 C6 Li4 84.8(2)
C1 C6 Li4 101.9(2)
C7 C6 Li4 80.8(2)
N2 C7 C6 111.5(2)
N2 C7 H7A 109.3
C6 C7 H7A 109.3
N2 C7 H7B 109.3
C6 C7 H7B 109.3
H7A C7 H7B 108
Si1 C8 H8A 109.5
Si1 C8 H8B 109.5
H8A C8 H8B 109.5
Si1 C8 H8C 109.5
H8A C8 H8C 109.5
H8B C8 H8C 109.5
Si1 C9 H9A 109.5
Si1 C9 H9B 109.5
H9A C9 H9B 109.5
Si1 C9 H9C 109.5
H9A C9 H9C 109.5
H9B C9 H9C 109.5
Si1 C10 H10A 109.5
Si1 C10 H10B 109.5
H10A C10 H10B 109.5
Si1 C10 H10C 109.5
H10A C10 H10C 109.5
H10B C10 H10C 109.5
Si2 C11 H11A 109.5
Si2 C11 H11B 109.5
H11A C11 H11B 109.5
Si2 C11 H11C 109.5
H11A C11 H11C 109.5
H11B C11 H11C 109.5
Si2 C12 H12A 109.5
Si2 C12 H12B 109.5
H12A C12 H12B 109.5
Si2 C12 H12C 109.5
H12A C12 H12C 109.5
H12B C12 H12C 109.5
Si2 C13 H13A 109.5
Si2 C13 H13B 109.5
H13A C13 H13B 109.5
Si2 C13 H13C 109.5
H13A C13 H13C 109.5
H13B C13 H13C 109.5
C15 C14 N3 121.4(3)
C15 C14 C19 117.0(3)
N3 C14 C19 121.5(3)
C16 C15 C14 121.9(4)
C16 C15 H15 119
C14 C15 H15 119
C17 C16 C15 120.6(4)
C17 C16 H16 119.7
C15 C16 H16 119.7
C16 C17 C18 118.9(3)
C16 C17 H17 120.6
C18 C17 H17 120.6
C17 C18 C19 121.8(4)
C17 C18 H18 119.1
C19 C18 H18 119.1
C18 C19 C14 119.7(3)
C18 C19 C20 119.2(3)
C14 C19 C20 121.0(3)
C18 C19 Li2 80.0(2)
C14 C19 Li2 104.8(2)
C20 C19 Li2 81.9(2)
N4 C20 C19 110.2(3)
N4 C20 Li3 55.96(19)
C19 C20 Li3 93.7(2)
N4 C20 H20A 109.6
C19 C20 H20A 109.6
Li3 C20 H20A 156.3
N4 C20 H20B 109.6
C19 C20 H20B 109.6
Li3 C20 H20B 65.9
H20A C20 H20B 108.1
Si3 C21 H21A 109.5
Si3 C21 H21B 109.5
H21A C21 H21B 109.5
Si3 C21 H21C 109.5
H21A C21 H21C 109.5
H21B C21 H21C 109.5
Si3 C22 H22A 109.5
Si3 C22 H22B 109.5
H22A C22 H22B 109.5
Si3 C22 H22C 109.5
H22A C22 H22C 109.5
H22B C22 H22C 109.5
Si3 C23 H23A 109.5
Si3 C23 H23B 109.5
H23A C23 H23B 109.5
Si3 C23 H23C 109.5
H23A C23 H23C 109.5
H23B C23 H23C 109.5
Si4 C24 H24A 109.5
Si4 C24 H24B 109.5
H24A C24 H24B 109.5
Si4 C24 H24C 109.5
H24A C24 H24C 109.5
H24B C24 H24C 109.5
Si4 C25 H25A 109.5
Si4 C25 H25B 109.5
H25A C25 H25B 109.5
Si4 C25 H25C 109.5
H25A C25 H25C 109.5
H25B C25 H25C 109.5
Si4 C26 H26A 109.5
Si4 C26 H26B 109.5
H26A C26 H26B 109.5
Si4 C26 H26C 109.5
H26A C26 H26C 109.5
H26B C26 H26C 109.5

loop_
_geom_bond_atom_site_label_1
_geom_bond_atom_site_label_2
_geom_bond_distance
Li1 N2 2.016(6)
Li1 N1 2.031(6)
Li1 N4 2.074(6)
Li1 Li3 2.368(8)
Li2 N1 1.945(6)
Li2 N4 2.040(6)
Li2 C19 2.314(6)
Li3 N3 2.026(6)
Li3 N4 2.050(6)
Li3 N2 2.083(6)
Li4 N3 1.943(6)
Li4 N2 2.040(6)
Li4 C6 2.354(7)
Si1 N1 1.702(3)
Si1 C8 1.868(4)
Si1 C10 1.870(4)
Si1 C9 1.875(3)
Si2 N2 1.711(3)
Si2 C11 1.862(4)
Si2 C13 1.870(3)
Si2 C12 1.871(3)
Si3 N3 1.709(3)
Si3 C23 1.872(4)
Si3 C22 1.872(4)
Si3 C21 1.876(4)
Si4 N4 1.716(3)
Si4 C26 1.863(4)
Si4 C24 1.876(4)
Si4 C25 1.880(4)
N1 C1 1.405(4)
N2 C7 1.491(4)
N3 C14 1.413(4)
N4 C20 1.502(4)
C1 C2 1.401(5)
C1 C6 1.423(4)
C2 C3 1.378(5)
C2 H2 0.95
C3 C4 1.373(6)
C3 H3 0.95
C4 C5 1.376(5)
C4 H4 0.95
C5 C6 1.392(5)
C5 H5 0.95
C6 C7 1.504(5)
C7 H7A 0.99
C7 H7B 0.99
C8 H8A 0.98
C8 H8B 0.98
C8 H8C 0.98
C9 H9A 0.98
C9 H9B 0.98
C9 H9C 0.98
C10 H10A 0.98
C10 H10B 0.98
C10 H10C 0.98
C11 H11A 0.98
C11 H11B 0.98
C11 H11C 0.98
C12 H12A 0.98
C12 H12B 0.98
C12 H12C 0.98
C13 H13A 0.98
C13 H13B 0.98
C13 H13C 0.98
C14 C15 1.400(4)
C14 C19 1.421(4)
C15 C16 1.385(5)
C15 H15 0.95
C16 C17 1.379(6)
C16 H16 0.95
C17 C18 1.379(6)
C17 H17 0.95
C18 C19 1.395(4)
C18 H18 0.95
C19 C20 1.504(4)
C20 H20A 0.99
C20 H20B 0.99
C21 H21A 0.98
C21 H21B 0.98
C21 H21C 0.98
C22 H22A 0.98
C22 H22B 0.98
C22 H22C 0.98
C23 H23A 0.98
C23 H23B 0.98
C23 H23C 0.98
C24 H24A 0.98
C24 H24B 0.98
C24 H24C 0.98
C25 H25A 0.98
C25 H25B 0.98
C25 H25C 0.98
C26 H26A 0.98
C26 H26B 0.98
C26 H26C 0.98
